data_4100778
loop_
_publ_author_name
'Chun-Yuen Wong'
'Chi-Ming Che'
'Michael C. W. Chan'
'King-Hung Leung'
'David Lee Phillips'
'Nianyong Zhu'

_publ_section_title
;
Probing the Ruthenium-Cumulene Bonding Interaction: Synthesis and
Spectroscopic Studies of Vinylidene- and Allenylidene-Ruthenium
Complexes Supported by Tetradentate Macrocyclic Tertiary Amine and
Comparisons with Diphosphine Analogues of Ruthenium and Osmium
;
_journal_name_full 'Journal of the American Chemical Society'
_journal_page_first 2501
_journal_page_last 2514
_journal_paper_doi 10.1021/ja0380648
_journal_volume 126
_journal_year 2004
_chemical_formula_moiety 'C32 H50 Cl3 F6 N4 P Ru'
_chemical_formula_sum 'C32 H50 Cl3 F6 N4 P Ru'
_chemical_formula_weight 843.15
_space_group_IT_number 7
_symmetry_cell_setting monoclinic
_symmetry_space_group_name_Hall 'P -2yac'
_symmetry_space_group_name_H-M 'P 1 n 1'
_cell_angle_alpha 90.00
_cell_angle_beta 93.14(3)
_cell_angle_gamma 90.00
_cell_formula_units_Z 2
_cell_length_a 10.599(2)
_cell_length_b 9.2400(18)
_cell_length_c 18.651(4)
_cell_measurement_temperature 301(2)
_cell_volume 1823.8(6)
_diffrn_ambient_temperature 301(2)
_exptl_crystal_density_diffrn 1.535
_cod_original_sg_symbol_H-M 'P n'
_cod_database_code 4100778

loop_
_symmetry_equiv_pos_as_xyz
'x, y, z'
'x+1/2, -y, z+1/2'

loop_
_atom_site_label
_atom_site_type_symbol
_atom_site_fract_x
_atom_site_fract_y
_atom_site_fract_z
_atom_site_U_iso_or_equiv
_atom_site_adp_type
_atom_site_occupancy
_atom_site_symmetry_multiplicity
_atom_site_calc_flag
_atom_site_refinement_flags
_atom_site_disorder_assembly
_atom_site_disorder_group
Ru1 Ru 0.74260(10) 0.75412(5) 0.67128(6) 0.03659(16) Uani 1 1 d . B .
Cl1 Cl 0.6827(2) 0.6176(2) 0.55953(11) 0.0647(6) Uani 1 1 d . . .
N1 N 0.5710(8) 0.8988(9) 0.6481(4) 0.071(2) Uani 1 1 d . . .
N2 N 0.6260(9) 0.5926(8) 0.7271(4) 0.075(2) Uani 1 1 d . . .
N3 N 0.9129(7) 0.6145(9) 0.6898(4) 0.073(2) Uani 1 1 d . . .
N4 N 0.8551(8) 0.9121(9) 0.6091(4) 0.071(2) Uani 1 1 d . . .
C1 C 0.7853(6) 0.8524(7) 0.7524(3) 0.0375(14) Uani 1 1 d . . .
C2 C 0.8209(7) 0.9225(8) 0.8111(4) 0.0505(17) Uani 1 1 d . B .
H2 H 0.9023 0.9604 0.8136 0.061 Uiso 1 1 calc R . .
C3 C 0.7418(6) 0.9477(7) 0.8757(3) 0.0383(14) Uani 1 1 d . . .
H3 H 0.6550 0.9187 0.8617 0.046 Uiso 1 1 calc R B .
C4 C 0.7863(7) 0.8538(7) 0.9424(4) 0.0452(16) Uani 1 1 d . B .
C5 C 0.7081(9) 0.8538(9) 0.9994(4) 0.064(2) Uani 1 1 d . . .
H5 H 0.6336 0.9072 0.9962 0.077 Uiso 1 1 calc R B .
C6 C 0.7394(15) 0.7747(13) 1.0619(7) 0.075(3) Uani 1 1 d . B .
H6 H 0.6859 0.7732 1.0998 0.090 Uiso 1 1 calc R . .
C7 C 0.8536(13) 0.6976(11) 1.0657(6) 0.079(3) Uani 1 1 d . . .
H7 H 0.8800 0.6510 1.1081 0.095 Uiso 1 1 calc R B .
C8 C 0.9249(10) 0.6905(10) 1.0089(6) 0.070(3) Uani 1 1 d . B .
H8 H 0.9958 0.6311 1.0104 0.084 Uiso 1 1 calc R . .
C9 C 0.8931(8) 0.7731(8) 0.9463(6) 0.058(2) Uani 1 1 d . . .
H9 H 0.9457 0.7717 0.9080 0.070 Uiso 1 1 calc R B .
C10 C 0.7377(7) 1.1029(7) 0.8985(3) 0.0410(15) Uani 1 1 d . B .
C11 C 0.8472(8) 1.1776(10) 0.9212(4) 0.059(2) Uani 1 1 d . . .
H11 H 0.9258 1.1337 0.9188 0.070 Uiso 1 1 calc R B .
C12 C 0.8378(11) 1.3190(10) 0.9475(5) 0.073(3) Uani 1 1 d . B .
H12 H 0.9108 1.3692 0.9623 0.088 Uiso 1 1 calc R . .
C13 C 0.7222(11) 1.3843(9) 0.9517(5) 0.075(3) Uani 1 1 d . . .
H13 H 0.7172 1.4772 0.9704 0.090 Uiso 1 1 calc R B .
C14 C 0.6155(10) 1.3146(10) 0.9288(5) 0.066(2) Uani 1 1 d . B .
H14 H 0.5377 1.3606 0.9306 0.080 Uiso 1 1 calc R . .
C15 C 0.6219(8) 1.1737(9) 0.9025(4) 0.0528(18) Uani 1 1 d . . .
H15 H 0.5479 1.1261 0.8873 0.063 Uiso 1 1 calc R B .
C16 C 0.4505(14) 0.8200(17) 0.6386(7) 0.106(4) Uiso 1 1 d . . .
H16A H 0.3834 0.8903 0.6303 0.127 Uiso 1 1 calc R . .
H16B H 0.4532 0.7612 0.5956 0.127 Uiso 1 1 calc R . .
C17 C 0.4174(14) 0.7266(12) 0.6978(7) 0.087(3) Uiso 1 1 d . . .
H17A H 0.4384 0.7745 0.7431 0.104 Uiso 1 1 calc R . .
H17B H 0.3273 0.7078 0.6946 0.104 Uiso 1 1 calc R . .
C18 C 0.4805(17) 0.6017(19) 0.6950(10) 0.139(6) Uiso 1 1 d . . .
H18A H 0.4795 0.5724 0.6451 0.166 Uiso 1 1 calc R . .
H18B H 0.4327 0.5297 0.7200 0.166 Uiso 1 1 calc R . .
C19 C 0.6765(14) 0.4410(15) 0.7189(7) 0.108(4) Uiso 1 1 d . B .
H19A H 0.6176 0.3751 0.7399 0.130 Uiso 1 1 calc R . .
H19B H 0.6753 0.4195 0.6680 0.130 Uiso 1 1 calc R . .
C20 C 0.7903(17) 0.4101(19) 0.7465(10) 0.136(5) Uiso 1 1 d . . .
H20A H 0.8242 0.3365 0.7159 0.163 Uiso 0.50 1 calc PR A 1
H20B H 0.7787 0.3642 0.7925 0.163 Uiso 0.50 1 calc PR A 1
H20C H 0.8139 0.4781 0.7846 0.163 Uiso 0.50 1 d PR A 2
H20D H 0.8057 0.3118 0.7631 0.163 Uiso 0.50 1 d PR A 2
C21 C 0.9130(17) 0.543(2) 0.7619(9) 0.082(5) Uiso 0.60 1 d P B 1
H21A H 0.8926 0.6105 0.7992 0.098 Uiso 0.50 1 calc PR B 1
H21B H 0.9938 0.4975 0.7746 0.098 Uiso 0.50 1 calc PR B 1
C22 C 1.0383(19) 0.7333(17) 0.7022(11) 0.075(5) Uiso 0.60 1 d P B 1
H22A H 1.0230 0.7973 0.7421 0.090 Uiso 0.50 1 calc PR B 1
H22B H 1.1148 0.6790 0.7144 0.090 Uiso 0.50 1 calc PR B 1
C21' C 0.884(3) 0.453(3) 0.6881(15) 0.095(8) Uiso 0.40 1 d P B 2
H21C H 0.9617 0.3992 0.6960 0.114 Uiso 0.50 1 calc PR B 2
H21D H 0.8469 0.4275 0.6411 0.114 Uiso 0.50 1 calc PR B 2
C22' C 0.996(3) 0.627(3) 0.6265(15) 0.080(7) Uiso 0.40 1 d P B 2
H22C H 0.9482 0.6137 0.5812 0.096 Uiso 0.50 1 calc PR B 2
H22D H 1.0650 0.5573 0.6299 0.096 Uiso 0.50 1 calc PR B 2
C23 C 1.0566(19) 0.820(2) 0.6376(11) 0.153(6) Uiso 1 1 d . . .
H23A H 1.1442 0.8504 0.6365 0.183 Uiso 0.50 1 calc PR B 1
H23B H 1.0356 0.7636 0.5949 0.183 Uiso 0.50 1 calc PR B 1
H23C H 1.1211 0.8230 0.6765 0.183 Uiso 0.50 1 d PR B 2
H23D H 1.1005 0.8317 0.5936 0.183 Uiso 0.50 1 d PR B 2
C24 C 0.9820(10) 0.9358(12) 0.6392(6) 0.076(3) Uiso 1 1 d . B .
H24A H 1.0200 1.0137 0.6129 0.092 Uiso 1 1 calc R . .
H24B H 0.9774 0.9670 0.6886 0.092 Uiso 1 1 calc R . .
C25 C 0.7934(12) 1.0686(13) 0.6161(7) 0.096(3) Uiso 1 1 d . B .
H25A H 0.7823 1.0876 0.6665 0.115 Uiso 1 1 calc R . .
H25B H 0.8525 1.1398 0.5996 0.115 Uiso 1 1 calc R . .
C26 C 0.6730(15) 1.0899(16) 0.5768(8) 0.118(4) Uiso 1 1 d . . .
H26A H 0.6894 1.1075 0.5269 0.141 Uiso 1 1 calc R B .
H26B H 0.6349 1.1770 0.5950 0.141 Uiso 1 1 calc R . .
C27 C 0.5769(13) 0.9695(15) 0.5791(7) 0.102(4) Uiso 1 1 d . B .
H27A H 0.4942 1.0088 0.5655 0.122 Uiso 1 1 calc R . .
H27B H 0.5964 0.8973 0.5436 0.122 Uiso 1 1 calc R . .
C28 C 0.5549(13) 1.0080(15) 0.7028(7) 0.105(4) Uiso 1 1 d . . .
H28A H 0.5508 0.9620 0.7488 0.158 Uiso 1 1 calc R . .
H28B H 0.4781 1.0605 0.6919 0.158 Uiso 1 1 calc R . .
H28C H 0.6252 1.0736 0.7040 0.158 Uiso 1 1 calc R . .
C29 C 0.6235(13) 0.6218(13) 0.8049(7) 0.098(3) Uiso 1 1 d . . .
H29A H 0.5903 0.7170 0.8122 0.148 Uiso 1 1 calc R . .
H29B H 0.7077 0.6157 0.8264 0.148 Uiso 1 1 calc R . .
H29C H 0.5708 0.5516 0.8266 0.148 Uiso 1 1 calc R . .
C30 C 0.9589(15) 0.5309(17) 0.6347(8) 0.061(3) Uiso 0.60 1 d P B 1
H30A H 0.9571 0.5866 0.5912 0.091 Uiso 0.50 1 calc PR B 1
H30B H 0.9071 0.4464 0.6275 0.091 Uiso 0.50 1 calc PR B 1
H30C H 1.0443 0.5021 0.6475 0.091 Uiso 0.50 1 calc PR B 1
C30' C 0.995(3) 0.642(3) 0.7558(16) 0.098(9) Uiso 0.40 1 d P B 2
H30D H 0.9444 0.6404 0.7969 0.146 Uiso 0.50 1 calc PR B 2
H30E H 1.0345 0.7349 0.7522 0.146 Uiso 0.50 1 calc PR B 2
H30F H 1.0586 0.5682 0.7606 0.146 Uiso 0.50 1 calc PR B 2
C31 C 0.8595(13) 0.8854(13) 0.5296(7) 0.100(4) Uiso 1 1 d . B .
H31A H 0.7753 0.8702 0.5093 0.150 Uiso 1 1 calc R . .
H31B H 0.9099 0.8012 0.5216 0.150 Uiso 1 1 calc R . .
H31C H 0.8961 0.9677 0.5072 0.150 Uiso 1 1 calc R . .
Cl2 Cl 0.9396(3) 0.3455(3) 0.46677(16) 0.0943(8) Uani 1 1 d . . .
Cl3 Cl 0.7324(5) 0.2439(4) 0.3753(3) 0.1246(14) Uani 1 1 d . . .
C32 C 0.8022(13) 0.3936(16) 0.4199(7) 0.108(4) Uani 1 1 d . . .
H32A H 0.8200 0.4678 0.3851 0.129 Uiso 1 1 calc R . .
H32B H 0.7435 0.4336 0.4528 0.129 Uiso 1 1 calc R . .
P4 P 0.7132(3) 0.7980(5) 0.29802(19) 0.0821(8) Uani 1 1 d . . .
F1' F 0.840(4) 0.732(3) 0.279(2) 0.191(12) Uiso 0.50 1 d P . .
F1 F 0.6207(18) 0.926(2) 0.3218(11) 0.134(6) Uiso 0.50 1 d P . .
F2 F 0.811(2) 0.895(3) 0.3427(13) 0.170(8) Uiso 0.50 1 d P . .
F2' F 0.801(3) 0.769(3) 0.3711(19) 0.186(11) Uiso 0.50 1 d P . .
F3' F 0.726(3) 0.677(3) 0.2455(15) 0.162(8) Uiso 0.50 1 d P . .
F3 F 0.6427(15) 0.6741(17) 0.3413(8) 0.103(4) Uiso 0.50 1 d P . .
F4 F 0.632(3) 0.764(2) 0.2259(16) 0.146(8) Uiso 0.50 1 d P . .
F4' F 0.574(2) 0.802(3) 0.2542(14) 0.150(7) Uiso 0.50 1 d P . .
F5' F 0.804(5) 0.868(5) 0.245(3) 0.279(19) Uiso 0.50 1 d P . .
F5 F 0.7344(17) 0.937(2) 0.2443(9) 0.124(5) Uiso 0.50 1 d P . .
F6 F 0.747(5) 0.655(5) 0.301(3) 0.257(17) Uiso 0.50 1 d P . .
F6' F 0.660(2) 0.890(2) 0.3640(13) 0.154(7) Uiso 0.50 1 d P . .

loop_
_atom_site_aniso_label
_atom_site_aniso_U_11
_atom_site_aniso_U_22
_atom_site_aniso_U_33
_atom_site_aniso_U_23
_atom_site_aniso_U_13
_atom_site_aniso_U_12
Ru1 0.0381(2) 0.0418(2) 0.0298(2) -0.0047(2) 0.00074(15) 0.0001(2)
Cl1 0.0777(14) 0.0738(13) 0.0418(9) -0.0163(9) -0.0040(9) -0.0082(11)
N1 0.073(5) 0.088(5) 0.050(4) -0.019(4) -0.021(4) 0.039(4)
N2 0.117(7) 0.059(4) 0.049(4) -0.006(3) 0.018(4) -0.037(5)
N3 0.062(5) 0.090(6) 0.065(5) -0.015(4) -0.008(4) 0.039(4)
N4 0.074(5) 0.090(6) 0.049(4) -0.012(4) 0.019(3) -0.021(4)
C1 0.032(3) 0.044(4) 0.036(3) 0.002(3) 0.005(3) 0.003(3)
C2 0.040(4) 0.059(4) 0.052(4) -0.009(4) 0.000(3) -0.007(3)
C3 0.037(3) 0.047(4) 0.031(3) -0.002(3) 0.003(3) -0.001(3)
C4 0.055(4) 0.042(4) 0.037(3) -0.007(3) -0.013(3) 0.002(3)
C5 0.081(6) 0.056(5) 0.057(5) 0.013(4) 0.021(4) 0.031(4)
C6 0.090(9) 0.079(7) 0.058(6) 0.021(5) 0.013(6) -0.003(6)
C7 0.115(9) 0.058(5) 0.060(6) 0.008(5) -0.032(6) 0.006(6)
C8 0.077(6) 0.052(5) 0.076(7) -0.006(5) -0.033(5) 0.012(5)
C9 0.049(4) 0.053(5) 0.072(6) -0.012(4) -0.007(4) 0.001(4)
C10 0.054(4) 0.044(4) 0.024(3) 0.002(3) -0.004(3) 0.004(3)
C11 0.062(5) 0.061(5) 0.052(4) -0.008(4) -0.008(4) 0.004(4)
C12 0.117(9) 0.038(4) 0.063(5) -0.003(4) -0.016(5) -0.023(5)
C13 0.103(8) 0.039(5) 0.084(7) -0.006(4) 0.018(6) 0.009(5)
C14 0.081(6) 0.043(4) 0.076(6) 0.009(4) 0.013(5) 0.014(5)
C15 0.054(5) 0.058(5) 0.047(4) 0.010(4) 0.011(3) 0.008(4)
Cl2 0.100(2) 0.096(2) 0.0872(17) 0.0050(14) 0.0003(15) -0.0153(16)
Cl3 0.113(3) 0.162(4) 0.098(3) -0.022(2) -0.002(2) -0.031(2)
C32 0.101(10) 0.113(10) 0.110(9) -0.020(8) 0.018(7) 0.017(8)
P4 0.074(2) 0.099(2) 0.073(2) 0.003(2) 0.0052(16) -0.0015(19)

loop_
_geom_bond_atom_site_label_1
_geom_bond_atom_site_label_2
_geom_bond_distance
_geom_bond_site_symmetry_2
_geom_bond_publ_flag
Ru1 C1 1.802(7) . ?
Ru1 N3 2.230(7) . ?
Ru1 N2 2.231(7) . ?
Ru1 N4 2.247(8) . ?
Ru1 N1 2.279(7) . ?
Ru1 Cl1 2.489(2) . ?
N1 C27 1.447(14) . ?
N1 C28 1.452(14) . ?
N1 C16 1.472(16) . ?
N2 C29 1.478(15) . ?
N2 C19 1.511(16) . ?
N2 C18 1.625(19) . ?
N3 C30 1.394(16) . ?
N3 C30' 1.49(3) . ?
N3 C21 1.499(19) . ?
N3 C22' 1.52(3) . ?
N3 C21' 1.52(3) . ?
N3 C22 1.73(2) . ?
N4 C24 1.445(13) . ?
N4 C31 1.507(14) . ?
N4 C25 1.595(15) . ?
C1 C2 1.309(10) . ?
C2 C3 1.523(10) . ?
C3 C10 1.497(9) . ?
C3 C4 1.567(9) . ?
C4 C9 1.355(11) . ?
C4 C5 1.384(11) . ?
C5 C6 1.400(14) . ?
C6 C7 1.40(2) . ?
C7 C8 1.335(16) . ?
C8 C9 1.419(14) . ?
C10 C11 1.395(11) . ?
C10 C15 1.396(11) . ?
C11 C12 1.402(14) . ?
C12 C13 1.372(15) . ?
C13 C14 1.350(14) . ?
C14 C15 1.394(13) . ?
C16 C17 1.460(19) . ?
C17 C18 1.336(19) . ?
C19 C20 1.316(19) . ?
C20 C21' 1.56(3) . ?
C20 C21 1.80(2) . ?
C22 C23 1.47(3) . ?
C22' C23 1.91(4) . ?
C23 C24 1.33(2) . ?
C25 C26 1.449(19) . ?
C26 C27 1.510(19) . ?
Cl2 C32 1.715(14) . ?
Cl3 C32 1.756(14) . ?
P4 F6 1.37(4) . ?
P4 F3' 1.50(3) . ?
P4 F1' 1.54(4) . ?
P4 F5' 1.56(5) . ?
P4 F2 1.57(3) . ?
P4 F4 1.59(3) . ?
P4 F3 1.608(17) . ?
P4 F1 1.616(19) . ?
P4 F6' 1.62(2) . ?
P4 F2' 1.63(4) . ?
P4 F4' 1.64(2) . ?
P4 F5 1.653(18) . ?
F1' F6 1.30(5) . ?
F1' F3' 1.42(4) . ?
F1' F5' 1.46(5) . ?
F1 F6' 0.93(2) . ?
F1 F4' 1.75(3) . ?
F2 F2' 1.28(3) . ?
F2 F6' 1.68(3) . ?
F2' F6 1.76(5) . ?
F3' F6 1.06(5) . ?
F3' F4 1.32(3) . ?
F3 F6 1.38(5) . ?
F4 F4' 0.90(3) . ?
F5' F5 0.97(5) . ?
